data_4133136
loop_
_publ_author_name
'Zhu, Ai-Xin'
'Yang, Qing-Yuan'
'Kumar, Amrit'
'Crowley, Clare'
'Mukherjee, Soumya'
'Chen, Kai-Jie'
'Wang, Shi-Qiang'
'O Nolan, Daniel'
'Shivanna, Mohana'
'Zaworotko, Michael J.'

_publ_section_title
;
 Coordination Network That Reversibly Switches between Two Nonporous
 Polymorphs and a High Surface Area Porous Phase.
;
_journal_issue 46
_journal_name_full 'Journal of the American Chemical Society'
_journal_page_first 15572
_journal_page_last 15576
_journal_paper_doi 10.1021/jacs.8b08642
_journal_volume 140
_journal_year 2018
_chemical_formula_sum 'C32 H22 N2 O8 S4 Zn2'
_chemical_formula_weight 821.49
_space_group_crystal_system orthorhombic
_space_group_IT_number 64
_space_group_name_Hall '-C 2ac 2'
_space_group_name_H-M_alt 'C m c e'
_atom_sites_solution_hydrogens mixed
_audit_creation_method SHELXL-2014/7
_cell_angle_alpha 90
_cell_angle_beta 90
_cell_angle_gamma 90
_cell_formula_units_Z 4
_cell_length_a 16.408(3)
_cell_length_b 9.176(2)
_cell_length_c 22.573(5)
_cell_measurement_reflns_used 2547
_cell_measurement_temperature 100(2)
_cell_measurement_theta_max 67.00
_cell_measurement_theta_min 3.91
_cell_volume 3398.6(12)
_computing_cell_refinement 'SAINT v8.37A (Bruker, 2015)'
_computing_data_collection 'Bruker APEX-II CCD'
_computing_data_reduction 'SAINT v8.37A (Bruker, 2015)'
_computing_structure_refinement 'SHELXL-2014/7 (Sheldrick, 2014)'
_computing_structure_solution 'XT (Sheldrick, 2015)'
_diffrn_ambient_temperature 100(2)
_diffrn_measured_fraction_theta_full 0.977
_diffrn_measured_fraction_theta_max 0.963
_diffrn_measurement_device_type 'Bruker D8 Quest'
_diffrn_measurement_method '\f and \w scans'
_diffrn_radiation_type CuK\a
_diffrn_radiation_wavelength 1.54178
_diffrn_reflns_av_R_equivalents 0.1723
_diffrn_reflns_av_unetI/netI 0.0865
_diffrn_reflns_Laue_measured_fraction_full 0.977
_diffrn_reflns_Laue_measured_fraction_max 0.963
_diffrn_reflns_limit_h_max 19
_diffrn_reflns_limit_h_min -19
_diffrn_reflns_limit_k_max 10
_diffrn_reflns_limit_k_min -9
_diffrn_reflns_limit_l_max 27
_diffrn_reflns_limit_l_min -23
_diffrn_reflns_number 11973
_diffrn_reflns_point_group_measured_fraction_full 0.977
_diffrn_reflns_point_group_measured_fraction_max 0.963
_diffrn_reflns_theta_full 67.679
_diffrn_reflns_theta_max 70.200
_diffrn_reflns_theta_min 3.916
_exptl_absorpt_coefficient_mu 4.488
_exptl_absorpt_correction_T_max 0.7533
_exptl_absorpt_correction_T_min 0.5349
_exptl_absorpt_correction_type multi-scan
_exptl_absorpt_process_details SADABS
_exptl_crystal_colour colorless
_exptl_crystal_density_diffrn 1.606
_exptl_crystal_description block
_exptl_crystal_F_000 1664
_exptl_crystal_size_max 0.150
_exptl_crystal_size_mid 0.100
_exptl_crystal_size_min 0.080
_refine_diff_density_max 1.210
_refine_diff_density_min -0.697
_refine_diff_density_rms 0.146
_refine_ls_extinction_method none
_refine_ls_goodness_of_fit_ref 1.073
_refine_ls_hydrogen_treatment constr
_refine_ls_matrix_type full
_refine_ls_number_parameters 149
_refine_ls_number_reflns 1623
_refine_ls_number_restraints 24
_refine_ls_restrained_S_all 1.084
_refine_ls_R_factor_all 0.1490
_refine_ls_R_factor_gt 0.0990
_refine_ls_shift/su_max 0.000
_refine_ls_shift/su_mean 0.000
_refine_ls_structure_factor_coef Fsqd
_refine_ls_weighting_details 'w=1/[\s^2^(Fo^2^)+(0.1346P)^2^+25.5053P] where P=(Fo^2^+2Fc^2^)/3'
_refine_ls_weighting_scheme calc
_refine_ls_wR_factor_gt 0.2366
_refine_ls_wR_factor_ref 0.2681
_reflns_Friedel_coverage 0.000
_reflns_number_gt 988
_reflns_number_total 1623
_reflns_threshold_expression 'I > 2\s(I)'
_cod_data_source_file ja8b08642_si_001.cif
_cod_data_source_block beta
_cod_original_sg_symbol_Hall '-C 2bc 2'
_cod_original_sg_symbol_H-M 'C m c a'
_cod_database_code 4133136
_shelx_shelxl_version_number 2014/7
_shelx_space_group_comment
;
The symmetry employed for this shelxl refinement is uniquely defined
by the following loop, which should always be used as a source of
symmetry information in preference to the above space-group names.
They are only intended as comments.
;
_shelx_estimated_absorpt_t_min 0.553
_shelx_estimated_absorpt_t_max 0.715

loop_
_space_group_symop_operation_xyz
'x, y, z'
'-x, -y+1/2, z+1/2'
'x, -y, -z'
'-x, y+1/2, -z+1/2'
'x+1/2, y+1/2, z'
'-x+1/2, -y+1, z+1/2'
'x+1/2, -y+1/2, -z'
'-x+1/2, y+1, -z+1/2'
'-x, -y, -z'
'x, y-1/2, -z-1/2'
'-x, y, z'
'x, -y-1/2, z-1/2'
'-x+1/2, -y+1/2, -z'
'x+1/2, y, -z-1/2'
'-x+1/2, y+1/2, z'
'x+1/2, -y, z-1/2'

loop_
_atom_site_label
_atom_site_type_symbol
_atom_site_fract_x
_atom_site_fract_y
_atom_site_fract_z
_atom_site_U_iso_or_equiv
_atom_site_adp_type
_atom_site_occupancy
_atom_site_site_symmetry_order
_atom_site_calc_flag
_atom_site_refinement_flags_posn
_atom_site_refinement_flags_adp
_atom_site_refinement_flags_occupancy
Zn1 Zn 0.09213(8) 0.5000 0.5000 0.0378(6) Uani 1 2 d S T P
S2 S -0.1019(5) 0.1782(9) 0.1963(3) 0.066(2) Uani 0.5 1 d . . P
S1 S 0.1013(4) 0.2352(9) 0.3320(2) 0.0646(18) Uani 0.5 1 d . . P
O2 O -0.0697(4) 0.1117(8) 0.0756(3) 0.0561(18) Uani 1 1 d . . .
O1 O 0.0688(3) 0.3238(7) 0.4479(3) 0.0460(16) Uani 1 1 d . . .
C1 C 0.0000 0.2967(15) 0.4233(6) 0.044(3) Uani 1 2 d S T P
C2 C 0.0000 0.2434(16) 0.3623(6) 0.050(3) Uani 1 2 d S T P
C3 C 0.0557(15) 0.216(3) 0.3200(10) 0.058(6) Uani 0.5 1 d . U P
C4 C 0.0402(8) 0.1988(15) 0.2634(5) 0.086(4) Uani 1 1 d . U .
C5 C 0.0574(14) 0.174(3) 0.2036(10) 0.058(7) Uani 0.5 1 d . . P
C6 C 0.0000 0.1596(17) 0.1661(6) 0.053(4) Uani 1 2 d S T P
C7 C 0.1445(17) 0.222(3) 0.3352(14) 0.082(9) Uani 0.5 1 d . U P
H7A H 0.1759 0.2037 0.3001 0.123 Uiso 0.5 1 d R U P
H7B H 0.1595 0.3152 0.3514 0.123 Uiso 0.5 1 d R U P
H7C H 0.1551 0.1473 0.3639 0.123 Uiso 0.5 1 d R U P
C8 C 0.1435(15) 0.163(4) 0.1953(11) 0.073(9) Uani 0.5 1 d . . P
H8A H 0.1529 0.1430 0.1541 0.110 Uiso 0.5 1 d R U P
H8B H 0.1700 0.2528 0.2059 0.110 Uiso 0.5 1 d R U P
H8C H 0.1652 0.0852 0.2188 0.110 Uiso 0.5 1 d R U P
C9 C 0.0000 0.1269(16) 0.1013(5) 0.048(3) Uani 1 2 d S T P
N1 N 0.2145(5) 0.5000 0.5000 0.045(2) Uani 1 2 d S T P
C10 C 0.2575(7) 0.5706(16) 0.5397(6) 0.088(4) Uani 1 1 d . . .
H10A H 0.2292 0.6243 0.5692 0.106 Uiso 1 1 calc R U .
C11 C 0.3415(7) 0.5712(17) 0.5410(7) 0.099(5) Uani 1 1 d . . .
H11A H 0.3688 0.6232 0.5715 0.119 Uiso 1 1 calc R U .
C12 C 0.3856(9) 0.5000 0.5000 0.071(4) Uani 1 2 d S TU P
C13 C 0.4724(9) 0.470(2) 0.4825(8) 0.041(5) Uani 0.5 1 d . . P
H13 H 0.4864 0.4119 0.4491 0.049 Uiso 0.5 1 calc R U P

loop_
_atom_site_aniso_label
_atom_site_aniso_U_11
_atom_site_aniso_U_22
_atom_site_aniso_U_33
_atom_site_aniso_U_23
_atom_site_aniso_U_13
_atom_site_aniso_U_12
Zn1 0.0115(7) 0.0695(12) 0.0324(8) -0.0018(8) 0.000 0.000
S2 0.021(4) 0.126(6) 0.051(3) -0.008(3) 0.006(4) -0.005(4)
S1 0.035(3) 0.117(6) 0.043(3) -0.019(3) 0.003(3) -0.001(3)
O2 0.058(4) 0.073(5) 0.037(3) 0.000(3) -0.005(3) 0.006(3)
O1 0.032(3) 0.069(4) 0.037(3) -0.003(3) -0.004(2) -0.004(3)
C1 0.031(6) 0.053(9) 0.048(7) 0.005(7) 0.000 0.000
C2 0.033(7) 0.069(10) 0.048(7) -0.013(7) 0.000 0.000
C3 0.058(9) 0.060(9) 0.056(9) -0.005(8) -0.007(8) 0.002(8)
C4 0.118(8) 0.084(7) 0.057(6) -0.013(5) 0.005(5) 0.006(6)
C5 0.024(11) 0.099(18) 0.049(12) -0.021(12) -0.017(11) 0.017(12)
C6 0.043(8) 0.071(10) 0.046(7) -0.012(7) 0.000 0.000
C7 0.076(12) 0.096(12) 0.074(12) -0.013(9) -0.008(9) -0.002(9)
C8 0.028(15) 0.16(3) 0.034(10) -0.026(13) -0.004(12) 0.002(16)
C9 0.050(8) 0.061(9) 0.034(6) -0.008(6) 0.000 0.000
N1 0.021(5) 0.068(7) 0.047(5) 0.006(6) 0.000 0.000
C10 0.031(6) 0.129(11) 0.104(10) -0.043(9) -0.010(6) -0.007(6)
C11 0.037(6) 0.131(12) 0.130(12) -0.002(11) -0.029(7) -0.023(7)
C12 0.027(6) 0.081(8) 0.107(9) 0.010(8) 0.000 0.000
C13 0.020(7) 0.057(14) 0.046(10) -0.006(8) -0.004(5) 0.000(6)

loop_
_atom_type_symbol
_atom_type_description
_atom_type_scat_dispersion_real
_atom_type_scat_dispersion_imag
_atom_type_scat_source
C C 0.0181 0.0091 'International Tables Vol C Tables 4.2.6.8 and 6.1.1.4'
H H 0.0000 0.0000 'International Tables Vol C Tables 4.2.6.8 and 6.1.1.4'
N N 0.0311 0.0180 'International Tables Vol C Tables 4.2.6.8 and 6.1.1.4'
O O 0.0492 0.0322 'International Tables Vol C Tables 4.2.6.8 and 6.1.1.4'
Zn Zn -1.5491 0.6778 'International Tables Vol C Tables 4.2.6.8 and 6.1.1.4'
S S 0.3331 0.5567 'International Tables Vol C Tables 4.2.6.8 and 6.1.1.4'

loop_
_geom_angle_atom_site_label_1
_geom_angle_atom_site_label_2
_geom_angle_atom_site_label_3
_geom_angle
_geom_angle_site_symmetry_1
_geom_angle_site_symmetry_3
N1 Zn1 O2 100.49(19) . 4
N1 Zn1 O2 100.49(19) . 2
O2 Zn1 O2 159.0(4) 4 2
N1 Zn1 O1 100.82(16) . .
O2 Zn1 O1 83.2(3) 4 .
O2 Zn1 O1 92.9(3) 2 .
N1 Zn1 O1 100.82(16) . 3_566
O2 Zn1 O1 92.9(3) 4 3_566
O2 Zn1 O1 83.2(3) 2 3_566
O1 Zn1 O1 158.4(3) . 3_566
N1 Zn1 Zn1 180.0 . 9_566
O2 Zn1 Zn1 79.51(19) 4 9_566
O2 Zn1 Zn1 79.51(19) 2 9_566
O1 Zn1 Zn1 79.18(16) . 9_566
O1 Zn1 Zn1 79.18(16) 3_566 9_566
C8 S2 C5 162(4) 11 11
C8 S2 C6 151(3) 11 .
C5 S2 C6 34.9(17) 11 .
C8 S2 C4 126(2) 11 11
C5 S2 C4 44.3(17) 11 11
C6 S2 C4 79.1(6) . 11
C7 S1 C3 154(3) . .
C7 S1 C2 151(3) . .
C3 S1 C2 44.5(17) . .
C7 S1 C4 125(3) . .
C3 S1 C4 36.5(17) . .
C2 S1 C4 80.1(6) . .
C7 S1 H7A 35.7 . .
C3 S1 H7A 124.6 . .
C2 S1 H7A 167.8 . .
C4 S1 H7A 90.3 . .
C7 S1 H7B 47.9 . .
C3 S1 H7B 157.0 . .
C2 S1 H7B 122.3 . .
C4 S1 H7B 141.5 . .
H7A S1 H7B 69.8 . .
C7 S1 H7C 39.9 . .
C3 S1 H7C 128.9 . .
C2 S1 H7C 114.3 . .
C4 S1 H7C 131.4 . .
H7A S1 H7C 66.9 . .
H7B S1 H7C 71.6 . .
C9 O2 Zn1 126.5(7) . 2_554
C1 O1 Zn1 124.7(7) . .
O1 C1 O1 123.4(12) 11 .
O1 C1 C2 118.2(6) 11 .
O1 C1 C2 118.2(6) . .
C3 C2 C3 86(2) . 11
C3 C2 C1 137.0(11) . .
C3 C2 C1 137.0(11) 11 .
C3 C2 S1 25.1(10) . .
C3 C2 S1 110.5(14) 11 .
C1 C2 S1 111.9(4) . .
C3 C2 S1 110.5(14) . 11
C3 C2 S1 25.1(10) 11 11
C1 C2 S1 111.9(4) . 11
S1 C2 S1 135.0(9) . 11
S1 C3 C4 122(2) . .
S1 C3 C2 110(2) . .
C4 C3 C2 126(2) . .
S1 C3 C7 12.2(16) . .
C4 C3 C7 115(2) . .
C2 C3 C7 119(2) . .
S1 C3 C3 156.7(17) . 11
C4 C3 C3 78.8(12) . 11
C2 C3 C3 47.2(11) . 11
C7 C3 C3 166.6(15) . 11
S1 C3 C4 159(2) . 11
C4 C3 C4 39.5(11) . 11
C2 C3 C4 86.3(13) . 11
C7 C3 C4 154(2) . 11
C3 C3 C4 39.3(7) 11 11
C3 C4 C4 101.2(12) . 11
C3 C4 C5 157.1(18) . .
C4 C4 C5 101.6(11) 11 .
C3 C4 S2 135.3(15) . 11
C4 C4 S2 123.5(5) 11 11
C5 C4 S2 22.0(9) . 11
C3 C4 S1 21.7(11) . .
C4 C4 S1 122.3(4) 11 .
C5 C4 S1 135.9(13) . .
S2 C4 S1 114.0(7) 11 .
C3 C4 C3 61.8(17) . 11
C4 C4 C3 39.3(7) 11 11
C5 C4 C3 140.9(13) . 11
S2 C4 C3 162.9(10) 11 11
S1 C4 C3 83.1(8) . 11
S2 C5 C6 125(3) 11 .
S2 C5 C4 114(2) 11 .
C6 C5 C4 120.7(19) . .
S2 C5 C8 8.5(17) 11 .
C6 C5 C8 130(2) . .
C4 C5 C8 110(2) . .
S2 C5 C5 167.0(18) 11 11
C6 C5 C5 42.3(12) . 11
C4 C5 C5 78.4(11) . 11
C8 C5 C5 171.4(15) . 11
C5 C6 C5 95(2) . 11
C5 C6 C9 132.3(12) . .
C5 C6 C9 132.3(12) 11 .
C5 C6 S2 19.7(11) . 11
C5 C6 S2 114.9(15) 11 11
C9 C6 S2 112.8(4) . 11
C5 C6 S2 114.9(15) . .
C5 C6 S2 19.7(11) 11 .
C9 C6 S2 112.8(4) . .
S2 C6 S2 134.4(9) 11 .
S1 C7 C3 13.8(18) . .
S1 C7 H7A 118.3 . .
C3 C7 H7A 109.1 . .
S1 C7 H7B 98.1 . .
C3 C7 H7B 111.6 . .
H7A C7 H7B 109.5 . .
S1 C7 H7C 111.3 . .
C3 C7 H7C 107.7 . .
H7A C7 H7C 109.5 . .
H7B C7 H7C 109.5 . .
S2 C8 C5 9.2(19) 11 .
S2 C8 H8A 103.1 11 .
C5 C8 H8A 107.4 . .
S2 C8 H8B 105.5 11 .
C5 C8 H8B 110.7 . .
H8A C8 H8B 109.5 . .
S2 C8 H8C 119.4 11 .
C5 C8 H8C 110.3 . .
H8A C8 H8C 109.5 . .
H8B C8 H8C 109.5 . .
O2 C9 O2 124.9(11) 11 .
O2 C9 C6 117.5(6) 11 .
O2 C9 C6 117.5(6) . .
C10 N1 C10 114.9(13) . 3_566
C10 N1 Zn1 122.6(7) . .
C10 N1 Zn1 122.6(7) 3_566 .
N1 C10 C11 123.6(13) . .
N1 C10 H10A 118.2 . .
C11 C10 H10A 118.2 . .
C12 C11 C10 121.5(14) . .
C12 C11 H11A 119.2 . .
C10 C11 H11A 119.2 . .
C11 C12 C11 114.8(15) 3_566 .
C11 C12 C13 141.4(11) 3_566 3_566
C11 C12 C13 103.8(9) . 3_566
C11 C12 C13 103.8(9) 3_566 .
C11 C12 C13 141.4(11) . .
C13 C12 C13 37.6(13) 3_566 .
C13 C13 C12 114.3(18) 9_666 .
C13 C13 H13 122.8 9_666 .
C12 C13 H13 122.8 . .

loop_
_geom_bond_atom_site_label_1
_geom_bond_atom_site_label_2
_geom_bond_distance
_geom_bond_site_symmetry_2
Zn1 N1 2.008(9) .
Zn1 O2 2.024(6) 4
Zn1 O2 2.024(6) 2
Zn1 O1 2.036(6) .
Zn1 O1 2.036(6) 3_566
Zn1 Zn1 3.023(3) 9_566
S2 C8 0.70(2) 11
S2 C5 0.75(2) 11
S2 C6 1.813(8) .
S2 C4 1.831(14) 11
S1 C7 0.72(2) .
S1 C3 0.82(2) .
S1 C2 1.800(8) .
S1 C4 1.876(13) .
S1 H7A 1.4485 .
S1 H7B 1.2800 .
S1 H7C 1.3945 .
O2 C9 1.289(8) .
O2 Zn1 2.024(6) 2_554
O1 C1 1.283(8) .
C1 O1 1.283(8) 11
C1 C2 1.460(17) .
C2 C3 1.35(2) .
C2 C3 1.35(2) 11
C2 S1 1.800(8) 11
C3 C4 1.31(2) .
C3 C7 1.50(3) .
C3 C3 1.83(5) 11
C3 C4 2.03(3) 11
C4 C4 1.32(3) 11
C4 C5 1.40(3) .
C4 S2 1.831(14) 11
C4 C3 2.03(3) 11
C5 S2 0.75(2) 11
C5 C6 1.27(2) .
C5 C8 1.43(3) .
C5 C5 1.88(5) 11
C6 C5 1.27(2) 11
C6 C9 1.493(17) .
C6 S2 1.813(8) 11
C7 H7A 0.9599 .
C7 H7B 0.9601 .
C7 H7C 0.9599 .
C8 S2 0.70(2) 11
C8 H8A 0.9599 .
C8 H8B 0.9600 .
C8 H8C 0.9600 .
C9 O2 1.289(8) 11
N1 C10 1.312(12) .
N1 C10 1.312(12) 3_566
C10 C11 1.378(15) .
C10 H10A 0.9500 .
C11 C12 1.344(17) .
C11 H11A 0.9500 .
C12 C11 1.344(17) 3_566
C12 C13 1.50(2) 3_566
C12 C13 1.50(2) .
C13 C13 1.33(3) 9_666
C13 H13 0.9500 .

loop_
_geom_torsion_atom_site_label_1
_geom_torsion_atom_site_label_2
_geom_torsion_atom_site_label_3
_geom_torsion_atom_site_label_4
_geom_torsion
_geom_torsion_site_symmetry_1
_geom_torsion_site_symmetry_4
Zn1 O1 C1 O1 -36.5(17) . 11
Zn1 O1 C1 C2 138.4(10) . .
O1 C1 C2 C3 172(2) 11 .
O1 C1 C2 C3 -3(3) . .
O1 C1 C2 C3 3(3) 11 11
O1 C1 C2 C3 -172(2) . 11
O1 C1 C2 S1 172.1(10) 11 .
O1 C1 C2 S1 -3.0(16) . .
O1 C1 C2 S1 3.0(16) 11 11
O1 C1 C2 S1 -172.1(10) . 11
C7 S1 C2 C3 -144(7) . .
C4 S1 C2 C3 10(3) . .
C7 S1 C2 C3 -152(6) . 11
C3 S1 C2 C3 -8.1(15) . 11
C4 S1 C2 C3 1.5(15) . 11
C7 S1 C2 C1 36(6) . .
C3 S1 C2 C1 180(3) . .
C4 S1 C2 C1 -170.7(12) . .
C7 S1 C2 S1 -159(5) . 11
C3 S1 C2 S1 -15(3) . 11
C4 S1 C2 S1 -5.1(14) . 11
C7 S1 C3 C4 -56(9) . .
C2 S1 C3 C4 164(4) . .
C7 S1 C3 C2 140(7) . .
C4 S1 C3 C2 -164(4) . .
C2 S1 C3 C7 -140(7) . .
C4 S1 C3 C7 56(9) . .
C7 S1 C3 C3 154(7) . 11
C2 S1 C3 C3 14(3) . 11
C4 S1 C3 C3 -150(6) . 11
C7 S1 C3 C4 -78(11) . 11
C2 S1 C3 C4 143(8) . 11
C4 S1 C3 C4 -21(4) . 11
C3 C2 C3 S1 172.4(14) 11 .
C1 C2 C3 S1 0(4) . .
S1 C2 C3 S1 169(2) 11 .
C3 C2 C3 C4 9(3) 11 .
C1 C2 C3 C4 -163.6(19) . .
S1 C2 C3 C4 -163(4) . .
S1 C2 C3 C4 6(3) 11 .
C3 C2 C3 C7 -178.6(16) 11 .
C1 C2 C3 C7 9(4) . .
S1 C2 C3 C7 9.0(18) . .
S1 C2 C3 C7 178.0(19) 11 .
C1 C2 C3 C3 -173(3) . 11
S1 C2 C3 C3 -172.4(14) . 11
S1 C2 C3 C3 -3.4(7) 11 11
C3 C2 C3 C4 4.8(18) 11 11
C1 C2 C3 C4 -168.0(19) . 11
S1 C2 C3 C4 -168(3) . 11
S1 C2 C3 C4 1.4(13) 11 11
S1 C3 C4 C4 -168(3) . 11
C2 C3 C4 C4 -7(3) . 11
C7 C3 C4 C4 -179.5(19) . 11
C3 C3 C4 C4 -0.002(3) 11 11
S1 C3 C4 C5 18(7) . .
C2 C3 C4 C5 179(4) . .
C7 C3 C4 C5 7(6) . .
C3 C3 C4 C5 -174(5) 11 .
C4 C3 C4 C5 -174(5) 11 .
S1 C3 C4 S2 12(4) . 11
C2 C3 C4 S2 173.2(15) . 11
C7 C3 C4 S2 1(3) . 11
C3 C3 C4 S2 -180(2) 11 11
C4 C3 C4 S2 -180(2) 11 11
C2 C3 C4 S1 161(5) . .
C7 C3 C4 S1 -11(2) . .
C3 C3 C4 S1 168(3) 11 .
C4 C3 C4 S1 168(3) 11 .
S1 C3 C4 C3 -168(3) . 11
C2 C3 C4 C3 -7(3) . 11
C7 C3 C4 C3 -179.5(19) . 11
C4 C3 C4 C3 0.002(3) 11 11
C7 S1 C4 C3 153(5) . .
C2 S1 C4 C3 -11(3) . .
C7 S1 C4 C4 167(3) . 11
C3 S1 C4 C4 14(3) . 11
C2 S1 C4 C4 2.3(6) . 11
C7 S1 C4 C5 -17(4) . .
C3 S1 C4 C5 -170(4) . .
C2 S1 C4 C5 178(2) . .
C7 S1 C4 S2 -18(4) . 11
C3 S1 C4 S2 -171(3) . 11
C2 S1 C4 S2 177.7(9) . 11
C7 S1 C4 C3 164(4) . 11
C3 S1 C4 C3 10(2) . 11
C2 S1 C4 C3 -0.9(9) . 11
C3 C4 C5 S2 -11(7) . 11
C4 C4 C5 S2 175(3) 11 11
S1 C4 C5 S2 -2(4) . 11
C3 C4 C5 S2 177(2) 11 11
C3 C4 C5 C6 174(4) . .
C4 C4 C5 C6 0(2) 11 .
S2 C4 C5 C6 -175(5) 11 .
S1 C4 C5 C6 -176.4(15) . .
C3 C4 C5 C6 3(4) 11 .
C3 C4 C5 C8 -3(6) . .
C4 C4 C5 C8 -177(2) 11 .
S2 C4 C5 C8 8(2) 11 .
S1 C4 C5 C8 6(4) . .
C3 C4 C5 C8 -175(2) 11 .
C3 C4 C5 C5 174(5) . 11
C4 C4 C5 C5 0.000(2) 11 11
S2 C4 C5 C5 -175(3) 11 11
S1 C4 C5 C5 -177(2) . 11
C3 C4 C5 C5 2(2) 11 11
S2 C5 C6 C5 -174(2) 11 11
C4 C5 C6 C5 0(4) . 11
C8 C5 C6 C5 176(2) . 11
S2 C5 C6 C9 9(5) 11 .
C4 C5 C6 C9 -177.0(17) . .
C8 C5 C6 C9 0(5) . .
C5 C5 C6 C9 -177(3) 11 .
C4 C5 C6 S2 174(5) . 11
C8 C5 C6 S2 -9(2) . 11
C5 C5 C6 S2 174(2) 11 11
S2 C5 C6 S2 -172(3) 11 .
C4 C5 C6 S2 2(3) . .
C8 C5 C6 S2 178(3) . .
C5 C5 C6 S2 2.1(8) 11 .
C8 S2 C6 C5 -154(6) 11 .
C5 S2 C6 C5 -6(2) 11 .
C4 S2 C6 C5 -2.2(17) 11 .
C8 S2 C6 C5 -148(7) 11 11
C4 S2 C6 C5 4(4) 11 11
C8 S2 C6 C9 25(7) 11 .
C5 S2 C6 C9 173(4) 11 .
C4 S2 C6 C9 176.8(13) 11 .
C8 S2 C6 S2 -158(6) 11 11
C5 S2 C6 S2 -10(4) 11 11
C4 S2 C6 S2 -5.9(14) 11 11
C2 S1 C7 C3 110(10) . .
C4 S1 C7 C3 -37(6) . .
C4 C3 C7 S1 129(8) . .
C2 C3 C7 S1 -44(8) . .
C3 C3 C7 S1 -49(11) 11 .
C4 C3 C7 S1 128(8) 11 .
C6 C5 C8 S2 64(10) . 11
C4 C5 C8 S2 -119(10) . 11
Zn1 O2 C9 O2 22(2) 2_554 11
Zn1 O2 C9 C6 -156.3(9) 2_554 .
C5 C6 C9 O2 -1(3) . 11
C5 C6 C9 O2 -177(2) 11 11
S2 C6 C9 O2 2.0(18) 11 11
S2 C6 C9 O2 180.0(10) . 11
C5 C6 C9 O2 177(2) . .
C5 C6 C9 O2 1(3) 11 .
S2 C6 C9 O2 -180.0(10) 11 .
S2 C6 C9 O2 -2.0(18) . .
C10 N1 C10 C11 -0.6(12) 3_566 .
Zn1 N1 C10 C11 179.4(12) . .
N1 C10 C11 C12 1(2) . .
C10 C11 C12 C11 -0.6(11) . 3_566
C10 C11 C12 C13 179.5(15) . 3_566
C10 C11 C12 C13 179.4(14) . .
C11 C12 C13 C13 -180(2) 3_566 9_666
C11 C12 C13 C13 0(3) . 9_666
C13 C12 C13 C13 0.002(4) 3_566 9_666
